data_7116538
loop_
_publ_author_name
'Bhattacharyya, Arnab'
'Dixit, Akanksha'
'Mitra, Koushambi'
'Banerjee, Samya'
'Karande, Anjali A.'
'Chakravarty, Akhil R.'

_publ_section_title
;
 BODIPY appended copper(ii) complexes of curcumin showing mitochondria
 targeted remarkable photocytotoxicity in visible light
;
_journal_issue 5
_journal_name_full 'Med. Chem. Commun.'
_journal_page_first 846
_journal_paper_doi 10.1039/C4MD00425F
_journal_volume 6
_journal_year 2015
_chemical_formula_moiety 'C32 H30 B F2 I2 N5'
_chemical_formula_sum 'C32 H30 B F2 I2 N5'
_chemical_formula_weight 787.22
_chemical_name_systematic
;
 ?
;
_space_group_crystal_system orthorhombic
_space_group_IT_number 19
_space_group_name_Hall 'P 2ac 2ab'
_space_group_name_H-M_alt 'P 21 21 21'
_symmetry_space_group_name_Hall 'P 2ac 2ab'
_symmetry_space_group_name_H-M 'P 21 21 21'
_atom_sites_solution_hydrogens geom
_audit_creation_method SHELXL-2013
_audit_update_record
;
2014-08-16 deposited with the CCDC.
2015-02-11 downloaded from the CCDC.
;
_cell_angle_alpha 90
_cell_angle_beta 90
_cell_angle_gamma 90
_cell_formula_units_Z 4
_cell_length_a 10.3823(8)
_cell_length_b 10.3886(8)
_cell_length_c 29.879(2)
_cell_measurement_reflns_used 6306
_cell_measurement_temperature 298(2)
_cell_measurement_theta_max 26.0
_cell_measurement_theta_min 3.1
_cell_volume 3222.7(4)
_computing_cell_refinement 'Bruker saint'
_computing_data_collection 'Bruker kappa Apex-II ccd'
_computing_data_reduction 'Bruker saint'
_computing_molecular_graphics ORTEP-III
_computing_publication_material WinGXv1.80.05
_computing_structure_refinement 'SHELXL-2013 (Sheldrick, 2013)'
_computing_structure_solution SHELXL-2013
_diffrn_ambient_temperature 298(2)
_diffrn_detector_area_resol_mean 0.3
_diffrn_measured_fraction_theta_full 0.997
_diffrn_measured_fraction_theta_max 0.997
_diffrn_measurement_device_type 'Bruker APEX-II CCD'
_diffrn_measurement_method '\f and \w scans'
_diffrn_radiation_type MoK\a
_diffrn_radiation_wavelength 0.71073
_diffrn_reflns_av_R_equivalents 0.0868
_diffrn_reflns_av_unetI/netI 0.0483
_diffrn_reflns_Laue_measured_fraction_full 0.997
_diffrn_reflns_Laue_measured_fraction_max 0.997
_diffrn_reflns_limit_h_max 12
_diffrn_reflns_limit_h_min -12
_diffrn_reflns_limit_k_max 12
_diffrn_reflns_limit_k_min -12
_diffrn_reflns_limit_l_max 36
_diffrn_reflns_limit_l_min -36
_diffrn_reflns_number 70744
_diffrn_reflns_point_group_measured_fraction_full 0.998
_diffrn_reflns_point_group_measured_fraction_max 0.998
_diffrn_reflns_theta_full 25.242
_diffrn_reflns_theta_max 25.999
_diffrn_reflns_theta_min 3.091
_diffrn_source 'fine-focus sealed tube'
_exptl_absorpt_coefficient_mu 1.993
_exptl_absorpt_correction_T_max 0.907
_exptl_absorpt_correction_T_min 0.826
_exptl_absorpt_correction_type empirical
_exptl_absorpt_process_details SADBAS
_exptl_crystal_colour red
_exptl_crystal_density_diffrn 1.622
_exptl_crystal_density_method 'not measured'
_exptl_crystal_description rectangular
_exptl_crystal_F_000 1544
_exptl_crystal_size_max 0.100
_exptl_crystal_size_mid 0.080
_exptl_crystal_size_min 0.050
_refine_diff_density_max 0.933
_refine_diff_density_min -0.477
_refine_diff_density_rms 0.083
_refine_ls_abs_structure_details
;
 Flack x determined using 1651 quotients [(I+)-(I-)]/[(I+)+(I-)]
 (Parsons and Flack (2004), Acta Cryst. A60, s61).
;
_refine_ls_abs_structure_Flack 0.001(12)
_refine_ls_extinction_method none
_refine_ls_goodness_of_fit_ref 0.938
_refine_ls_hydrogen_treatment constr
_refine_ls_matrix_type full
_refine_ls_number_parameters 379
_refine_ls_number_reflns 6306
_refine_ls_number_restraints 0
_refine_ls_restrained_S_all 0.938
_refine_ls_R_factor_all 0.0783
_refine_ls_R_factor_gt 0.0458
_refine_ls_shift/su_max 0.000
_refine_ls_shift/su_mean 0.000
_refine_ls_structure_factor_coef Fsqd
_refine_ls_weighting_details 'w=1/[\s^2^(Fo^2^)+(0.0756P)^2^+1.2922P] where P=(Fo^2^+2Fc^2^)/3'
_refine_ls_weighting_scheme calc
_refine_ls_wR_factor_gt 0.1077
_refine_ls_wR_factor_ref 0.1190
_reflns_Friedel_coverage 0.768
_reflns_Friedel_fraction_full 1.000
_reflns_Friedel_fraction_max 1.000
_reflns_number_gt 4542
_reflns_number_total 6306
_reflns_threshold_expression 'I > 2\s(I)'
_cod_data_source_file c4md00425f2.cif
_cod_data_source_block L2
_cod_depositor_comments
;
The following automatic conversions were performed:

'_exptl_absorpt_correction_type' value 'EMPIRICAL' changed to
'empirical' according to
/usr/data/users/saulius/crontab/automatic-downloads/rss-feeds/RSC/lib/dictionaries/cif_core.dic
dictionary named 'cif_core.dic' version 2.4.2 from 2011-04-26.

Automatic conversion script
Id: cif_fix_values 3008 2015-01-20 13:52:24Z robertas 

 Adding full bibliography for 7116538.cif.
;
_cod_database_code 7116538
_shelx_space_group_comment
;
The symmetry employed for this shelxl refinement is uniquely defined
by the following loop, which should always be used as a source of
symmetry information in preference to the above space-group names.
They are only intended as comments.
;
_shelx_estimated_absorpt_t_min 0.826
_shelx_estimated_absorpt_t_max 0.907
_shelxl_version_number 2013-4

loop_
_space_group_symop_operation_xyz
'x, y, z'
'x+1/2, -y+1/2, -z'
'-x, y+1/2, -z+1/2'
'-x+1/2, -y, z+1/2'

loop_
_atom_site_label
_atom_site_type_symbol
_atom_site_fract_x
_atom_site_fract_y
_atom_site_fract_z
_atom_site_U_iso_or_equiv
_atom_site_adp_type
_atom_site_occupancy
_atom_site_site_symmetry_order
_atom_site_calc_flag
_atom_site_refinement_flags_posn
_atom_site_refinement_flags_adp
C1 C 0.1473(7) 1.1373(7) -0.0569(3) 0.0418(18) Uani 1 1 d . .
C2 C 0.1440(7) 1.0990(7) -0.0123(3) 0.0410(19) Uani 1 1 d . .
C3 C 0.2614(6) 1.0410(7) -0.0011(2) 0.0362(16) Uani 1 1 d . .
C4 C 0.3362(6) 1.0453(7) -0.0410(2) 0.0325(15) Uani 1 1 d . .
C5 C 0.4620(7) 1.0049(6) -0.0504(2) 0.0341(16) Uani 1 1 d . .
C6 C 0.5181(7) 1.0248(7) -0.0923(2) 0.0375(16) Uani 1 1 d . .
C7 C 0.6432(7) 0.9972(7) -0.1091(3) 0.0430(19) Uani 1 1 d . .
C8 C 0.6425(8) 1.0425(9) -0.1524(2) 0.050(2) Uani 1 1 d . .
C9 C 0.5221(9) 1.0948(8) -0.1622(2) 0.050(2) Uani 1 1 d . .
C10 C 0.0433(8) 1.1999(9) -0.0842(3) 0.059(2) Uani 1 1 d . .
H10A H 0.0741 1.2144 -0.1141 0.089 Uiso 1 1 calc R U
H10B H 0.0201 1.2807 -0.0708 0.089 Uiso 1 1 calc R U
H10C H -0.0308 1.1447 -0.0852 0.089 Uiso 1 1 calc R U
C11 C 0.2944(8) 0.9880(9) 0.0438(2) 0.055(2) Uani 1 1 d . .
H11A H 0.3805 0.9542 0.0432 0.082 Uiso 1 1 calc R U
H11B H 0.2352 0.9204 0.0513 0.082 Uiso 1 1 calc R U
H11C H 0.2889 1.0552 0.0658 0.082 Uiso 1 1 calc R U
C12 C 0.4771(11) 1.1477(12) -0.2057(3) 0.085(3) Uani 1 1 d . .
H12A H 0.3899 1.1771 -0.2027 0.127 Uiso 1 1 calc R U
H12B H 0.4812 1.0817 -0.2282 0.127 Uiso 1 1 calc R U
H12C H 0.5312 1.2184 -0.2143 0.127 Uiso 1 1 calc R U
C13 C 0.7519(9) 0.9285(10) -0.0860(3) 0.065(3) Uani 1 1 d . .
H13A H 0.7270 0.9079 -0.0559 0.097 Uiso 1 1 calc R U
H13B H 0.8265 0.9830 -0.0855 0.097 Uiso 1 1 calc R U
H13C H 0.7715 0.8506 -0.1019 0.097 Uiso 1 1 calc R U
C14 C 0.5355(6) 0.9379(6) -0.0149(2) 0.0332(16) Uani 1 1 d . .
C15 C 0.5229(8) 0.8069(7) -0.0083(3) 0.048(2) Uani 1 1 d . .
H15 H 0.4709 0.7591 -0.0274 0.058 Uiso 1 1 calc R U
C16 C 0.5864(8) 0.7462(7) 0.0263(3) 0.049(2) Uani 1 1 d . .
H16 H 0.5779 0.6577 0.0299 0.059 Uiso 1 1 calc R U
C17 C 0.6624(7) 0.8148(7) 0.0557(2) 0.0385(18) Uani 1 1 d . .
C18 C 0.6760(7) 0.9456(9) 0.0491(2) 0.0436(19) Uani 1 1 d . .
H18 H 0.7273 0.9934 0.0684 0.052 Uiso 1 1 calc R U
C19 C 0.6144(7) 1.0061(7) 0.0141(2) 0.0404(18) Uani 1 1 d . .
H19 H 0.6259 1.0940 0.0099 0.049 Uiso 1 1 calc R U
C20 C 0.7266(8) 0.7487(7) 0.0946(2) 0.0458(19) Uani 1 1 d . .
H20A H 0.6998 0.6593 0.0955 0.055 Uiso 1 1 calc R U
H20B H 0.8192 0.7508 0.0904 0.055 Uiso 1 1 calc R U
C21 C 0.5595(7) 0.7877(8) 0.1487(3) 0.0437(18) Uani 1 1 d . .
H21A H 0.5511 0.7023 0.1616 0.052 Uiso 1 1 calc R U
H21B H 0.5070 0.7911 0.1219 0.052 Uiso 1 1 calc R U
C22 C 0.5120(7) 0.8857(9) 0.1816(2) 0.0478(19) Uani 1 1 d . .
C23 C 0.5348(10) 1.0143(11) 0.1761(4) 0.076(3) Uani 1 1 d . .
H23 H 0.5824 1.0435 0.1518 0.092 Uiso 1 1 calc R U
C24 C 0.4872(14) 1.0992(13) 0.2066(5) 0.110(5) Uani 1 1 d . .
H24 H 0.5030 1.1868 0.2035 0.132 Uiso 1 1 calc R U
C25 C 0.4165(17) 1.055(3) 0.2415(5) 0.135(8) Uani 1 1 d . .
H25 H 0.3813 1.1119 0.2623 0.162 Uiso 1 1 calc R U
C26 C 0.3989(12) 0.930(2) 0.2454(4) 0.108(6) Uani 1 1 d . .
H26 H 0.3514 0.8999 0.2697 0.129 Uiso 1 1 calc R U
C27 C 0.7808(8) 0.7726(8) 0.1728(2) 0.0420(17) Uani 1 1 d . .
H27A H 0.7889 0.6796 0.1727 0.050 Uiso 1 1 calc R U
H27B H 0.7439 0.7978 0.2013 0.050 Uiso 1 1 calc R U
C28 C 0.9121(8) 0.8310(8) 0.1685(3) 0.0428(19) Uani 1 1 d . .
C29 C 1.0117(8) 0.7570(8) 0.1759(3) 0.051(2) Uani 1 1 d . .
H29 H 1.0005 0.6701 0.1823 0.061 Uiso 1 1 calc R U
C30 C 1.1263(11) 0.8062(14) 0.1742(4) 0.083(4) Uani 1 1 d . .
H30 H 1.1965 0.7531 0.1801 0.099 Uiso 1 1 calc R U
C31 C 1.1495(10) 0.9368(15) 0.1639(3) 0.079(3) Uani 1 1 d . .
H31 H 1.2328 0.9695 0.1625 0.095 Uiso 1 1 calc R U
C32 C 1.0469(11) 1.0118(12) 0.1563(4) 0.081(3) Uani 1 1 d . .
H32 H 1.0584 1.0982 0.1491 0.098 Uiso 1 1 calc R U
N1 N 0.2630(5) 1.1060(6) -0.07415(18) 0.0347(13) Uani 1 1 d . .
N2 N 0.4490(6) 1.0852(6) -0.12655(19) 0.0399(15) Uani 1 1 d . .
N3 N 0.6937(6) 0.8110(5) 0.13705(18) 0.0347(13) Uani 1 1 d . .
N4 N 0.4454(7) 0.8424(9) 0.2164(3) 0.068(2) Uani 1 1 d . .
N5 N 0.9246(11) 0.9614(10) 0.1590(3) 0.091(3) Uani 1 1 d . .
B1 B 0.3094(9) 1.1351(9) -0.1226(3) 0.045(2) Uani 1 1 d . .
F1 F 0.2292(5) 1.0737(6) -0.15249(15) 0.0723(16) Uani 1 1 d . .
F2 F 0.3052(6) 1.2664(5) -0.12887(19) 0.0746(16) Uani 1 1 d . .
I1 I -0.00958(6) 1.12276(6) 0.03031(2) 0.0743(2) Uani 1 1 d . .
I2 I 0.79700(7) 1.03403(8) -0.19641(2) 0.0837(3) Uani 1 1 d . .

loop_
_atom_site_aniso_label
_atom_site_aniso_U_11
_atom_site_aniso_U_22
_atom_site_aniso_U_33
_atom_site_aniso_U_23
_atom_site_aniso_U_13
_atom_site_aniso_U_12
C1 0.038(4) 0.028(4) 0.060(5) -0.005(4) -0.009(4) 0.003(3)
C2 0.036(4) 0.030(4) 0.057(5) -0.003(4) 0.010(3) -0.006(3)
C3 0.034(4) 0.036(4) 0.038(4) -0.005(3) 0.004(3) -0.013(3)
C4 0.041(4) 0.029(4) 0.027(3) -0.004(3) -0.005(3) -0.007(3)
C5 0.043(4) 0.032(4) 0.027(3) -0.001(3) -0.003(3) -0.010(3)
C6 0.044(4) 0.040(4) 0.029(3) 0.000(3) -0.004(3) -0.013(4)
C7 0.045(4) 0.043(5) 0.041(4) -0.002(3) 0.008(3) -0.007(4)
C8 0.051(5) 0.064(5) 0.036(4) 0.003(4) 0.013(4) -0.007(4)
C9 0.062(6) 0.060(5) 0.029(4) 0.007(3) 0.004(4) -0.002(4)
C10 0.045(5) 0.054(5) 0.079(6) 0.015(5) -0.012(4) 0.010(4)
C11 0.055(5) 0.071(6) 0.038(4) 0.013(4) 0.014(4) 0.000(5)
C12 0.093(8) 0.119(9) 0.043(5) 0.029(5) 0.000(5) -0.010(7)
C13 0.049(5) 0.093(7) 0.052(5) 0.008(5) 0.003(4) 0.017(5)
C14 0.036(4) 0.035(4) 0.029(3) -0.001(3) 0.001(3) 0.006(3)
C15 0.059(5) 0.039(4) 0.048(5) -0.007(3) -0.020(4) 0.001(4)
C16 0.072(5) 0.034(4) 0.041(4) 0.003(4) -0.008(4) 0.017(4)
C17 0.043(4) 0.046(5) 0.027(4) -0.003(3) 0.006(3) 0.016(4)
C18 0.038(4) 0.061(6) 0.032(4) 0.002(4) -0.005(3) -0.012(4)
C19 0.045(4) 0.041(4) 0.035(4) 0.010(3) -0.007(3) -0.001(3)
C20 0.054(5) 0.049(5) 0.034(4) -0.001(3) 0.000(3) 0.021(4)
C21 0.045(4) 0.050(5) 0.037(4) 0.002(4) 0.002(3) 0.003(4)
C22 0.040(4) 0.072(6) 0.032(4) 0.001(4) 0.004(3) 0.017(5)
C23 0.078(7) 0.074(7) 0.077(7) -0.021(6) 0.012(5) 0.022(6)
C24 0.114(11) 0.096(8) 0.120(12) -0.049(8) -0.018(10) 0.040(9)
C25 0.094(11) 0.24(2) 0.074(10) -0.080(14) -0.019(8) 0.081(15)
C26 0.056(7) 0.230(19) 0.036(6) -0.035(9) 0.008(5) 0.040(10)
C27 0.051(5) 0.047(4) 0.029(4) 0.009(3) -0.002(3) 0.003(4)
C28 0.050(5) 0.046(5) 0.033(4) 0.008(3) -0.007(3) 0.012(4)
C29 0.039(5) 0.041(4) 0.072(6) -0.008(4) -0.011(4) 0.014(4)
C30 0.063(8) 0.096(10) 0.088(8) -0.009(7) -0.015(6) 0.034(7)
C31 0.048(6) 0.127(11) 0.064(6) -0.012(7) -0.013(5) 0.005(6)
C32 0.075(7) 0.080(8) 0.089(8) 0.027(6) -0.025(6) -0.020(6)
N1 0.037(3) 0.032(3) 0.035(3) 0.005(3) -0.001(2) 0.001(3)
N2 0.047(4) 0.047(4) 0.026(3) 0.008(3) 0.000(3) -0.003(3)
N3 0.035(3) 0.041(3) 0.028(3) 0.002(3) -0.004(3) 0.010(3)
N4 0.045(4) 0.117(7) 0.042(4) 0.005(4) 0.007(3) 0.011(4)
N5 0.099(7) 0.090(7) 0.084(6) 0.016(6) -0.019(5) 0.003(6)
B1 0.047(5) 0.049(6) 0.039(5) 0.016(4) -0.003(4) 0.000(5)
F1 0.072(3) 0.106(4) 0.039(3) -0.002(3) -0.024(2) -0.005(3)
F2 0.084(4) 0.045(3) 0.095(4) 0.039(3) 0.016(3) 0.007(3)
I1 0.0580(4) 0.0712(4) 0.0938(5) 0.0117(4) 0.0320(4) 0.0121(4)
I2 0.0795(5) 0.1101(6) 0.0614(4) 0.0127(4) 0.0334(3) -0.0007(4)

loop_
_atom_type_symbol
_atom_type_description
_atom_type_scat_dispersion_real
_atom_type_scat_dispersion_imag
_atom_type_scat_source
C C 0.0033 0.0016 'International Tables Vol C Tables 4.2.6.8 and 6.1.1.4'
H H 0.0000 0.0000 'International Tables Vol C Tables 4.2.6.8 and 6.1.1.4'
N N 0.0061 0.0033 'International Tables Vol C Tables 4.2.6.8 and 6.1.1.4'
B B 0.0013 0.0007 'International Tables Vol C Tables 4.2.6.8 and 6.1.1.4'
F F 0.0171 0.0103 'International Tables Vol C Tables 4.2.6.8 and 6.1.1.4'
I I -0.4742 1.8119 'International Tables Vol C Tables 4.2.6.8 and 6.1.1.4'

loop_
_geom_angle_atom_site_label_1
_geom_angle_atom_site_label_2
_geom_angle_atom_site_label_3
_geom_angle
N1 C1 C2 108.6(6)
N1 C1 C10 122.6(7)
C2 C1 C10 128.8(7)
C1 C2 C3 109.3(6)
C1 C2 I1 125.3(6)
C3 C2 I1 125.4(6)
C2 C3 C4 105.2(6)
C2 C3 C11 125.0(7)
C4 C3 C11 129.8(6)
C5 C4 N1 120.0(6)
C5 C4 C3 131.8(6)
N1 C4 C3 108.1(6)
C4 C5 C6 121.6(6)
C4 C5 C14 118.5(6)
C6 C5 C14 119.9(6)
C5 C6 C7 131.9(7)
C5 C6 N2 120.6(6)
C7 C6 N2 107.5(6)
C8 C7 C6 104.9(7)
C8 C7 C13 126.7(7)
C6 C7 C13 128.3(7)
C7 C8 C9 109.6(7)
C7 C8 I2 125.2(6)
C9 C8 I2 125.2(6)
N2 C9 C8 108.6(7)
N2 C9 C12 123.8(9)
C8 C9 C12 127.5(8)
C1 C10 H10A 109.5
C1 C10 H10B 109.5
H10A C10 H10B 109.5
C1 C10 H10C 109.5
H10A C10 H10C 109.5
H10B C10 H10C 109.5
C3 C11 H11A 109.5
C3 C11 H11B 109.5
H11A C11 H11B 109.5
C3 C11 H11C 109.5
H11A C11 H11C 109.5
H11B C11 H11C 109.5
C9 C12 H12A 109.5
C9 C12 H12B 109.5
H12A C12 H12B 109.5
C9 C12 H12C 109.5
H12A C12 H12C 109.5
H12B C12 H12C 109.5
C7 C13 H13A 109.5
C7 C13 H13B 109.5
H13A C13 H13B 109.5
C7 C13 H13C 109.5
H13A C13 H13C 109.5
H13B C13 H13C 109.5
C15 C14 C19 118.1(7)
C15 C14 C5 121.1(6)
C19 C14 C5 120.8(6)
C14 C15 C16 120.8(7)
C14 C15 H15 119.6
C16 C15 H15 119.6
C15 C16 C17 121.0(7)
C15 C16 H16 119.5
C17 C16 H16 119.5
C18 C17 C16 118.4(7)
C18 C17 C20 121.0(7)
C16 C17 C20 120.6(7)
C17 C18 C19 120.7(7)
C17 C18 H18 119.6
C19 C18 H18 119.6
C18 C19 C14 121.0(7)
C18 C19 H19 119.5
C14 C19 H19 119.5
N3 C20 C17 111.4(6)
N3 C20 H20A 109.4
C17 C20 H20A 109.4
N3 C20 H20B 109.4
C17 C20 H20B 109.4
H20A C20 H20B 108.0
N3 C21 C22 111.0(6)
N3 C21 H21A 109.4
C22 C21 H21A 109.4
N3 C21 H21B 109.4
C22 C21 H21B 109.4
H21A C21 H21B 108.0
N4 C22 C23 121.1(8)
N4 C22 C21 117.0(8)
C23 C22 C21 121.9(8)
C22 C23 C24 119.3(12)
C22 C23 H23 120.3
C24 C23 H23 120.3
C23 C24 C25 119.6(15)
C23 C24 H24 120.2
C25 C24 H24 120.2
C26 C25 C24 118.4(13)
C26 C25 H25 120.8
C24 C25 H25 120.8
C25 C26 N4 124.0(14)
C25 C26 H26 118.0
N4 C26 H26 118.0
N3 C27 C28 113.1(6)
N3 C27 H27A 109.0
C28 C27 H27A 109.0
N3 C27 H27B 109.0
C28 C27 H27B 109.0
H27A C27 H27B 107.8
C29 C28 N5 122.2(9)
C29 C28 C27 117.9(8)
N5 C28 C27 119.8(8)
C28 C29 C30 119.2(9)
C28 C29 H29 120.4
C30 C29 H29 120.4
C29 C30 C31 122.9(10)
C29 C30 H30 118.5
C31 C30 H30 118.5
C32 C31 C30 117.5(11)
C32 C31 H31 121.3
C30 C31 H31 121.3
C31 C32 N5 120.1(11)
C31 C32 H32 119.9
N5 C32 H32 119.9
C1 N1 C4 108.9(6)
C1 N1 B1 125.9(6)
C4 N1 B1 125.3(6)
C9 N2 C6 109.4(7)
C9 N2 B1 125.5(6)
C6 N2 B1 125.1(6)
C21 N3 C20 110.9(6)
C21 N3 C27 111.9(6)
C20 N3 C27 111.7(5)
C22 N4 C26 117.6(11)
C32 N5 C28 118.0(10)
F2 B1 F1 110.5(7)
F2 B1 N2 110.6(7)
F1 B1 N2 111.2(7)
F2 B1 N1 108.0(7)
F1 B1 N1 109.0(7)
N2 B1 N1 107.3(6)

loop_
_geom_bond_atom_site_label_1
_geom_bond_atom_site_label_2
_geom_bond_distance
C1 N1 1.346(9)
C1 C2 1.392(11)
C1 C10 1.501(11)
C2 C3 1.401(10)
C2 I1 2.055(7)
C3 C4 1.424(9)
C3 C11 1.490(10)
C4 C5 1.400(10)
C4 N1 1.399(9)
C5 C6 1.395(9)
C5 C14 1.482(9)
C6 C7 1.422(10)
C6 N2 1.399(9)
C7 C8 1.379(11)
C7 C13 1.502(11)
C8 C9 1.393(12)
C8 I2 2.076(7)
C9 N2 1.312(10)
C9 C12 1.487(12)
C10 H10A 0.9600
C10 H10B 0.9600
C10 H10C 0.9600
C11 H11A 0.9600
C11 H11B 0.9600
C11 H11C 0.9600
C12 H12A 0.9600
C12 H12B 0.9600
C12 H12C 0.9600
C13 H13A 0.9600
C13 H13B 0.9600
C13 H13C 0.9600
C14 C15 1.381(10)
C14 C19 1.387(10)
C15 C16 1.379(10)
C15 H15 0.9300
C16 C17 1.379(11)
C16 H16 0.9300
C17 C18 1.381(11)
C17 C20 1.504(10)
C18 C19 1.376(10)
C18 H18 0.9300
C19 H19 0.9300
C20 N3 1.465(9)
C20 H20A 0.9700
C20 H20B 0.9700
C21 N3 1.457(10)
C21 C22 1.499(11)
C21 H21A 0.9700
C21 H21B 0.9700
C22 N4 1.327(11)
C22 C23 1.366(14)
C23 C24 1.361(15)
C23 H23 0.9300
C24 C25 1.36(2)
C24 H24 0.9300
C25 C26 1.32(2)
C25 H25 0.9300
C26 N4 1.344(17)
C26 H26 0.9300
C27 N3 1.455(9)
C27 C28 1.497(12)
C27 H27A 0.9700
C27 H27B 0.9700
C28 C29 1.308(11)
C28 N5 1.390(12)
C29 C30 1.296(15)
C29 H29 0.9300
C30 C31 1.412(17)
C30 H30 0.9300
C31 C32 1.340(16)
C31 H31 0.9300
C32 N5 1.376(15)
C32 H32 0.9300
N1 B1 1.555(10)
N2 B1 1.543(11)
B1 F2 1.378(11)
B1 F1 1.379(11)

loop_
_geom_torsion_atom_site_label_1
_geom_torsion_atom_site_label_2
_geom_torsion_atom_site_label_3
_geom_torsion_atom_site_label_4
_geom_torsion
N1 C1 C2 C3 -0.4(9)
C10 C1 C2 C3 178.1(8)
N1 C1 C2 I1 -179.9(5)
C10 C1 C2 I1 -1.4(12)
C1 C2 C3 C4 -0.1(8)
I1 C2 C3 C4 179.4(5)
C1 C2 C3 C11 179.8(7)
I1 C2 C3 C11 -0.6(11)
C2 C3 C4 C5 178.5(7)
C11 C3 C4 C5 -1.5(13)
C2 C3 C4 N1 0.6(8)
C11 C3 C4 N1 -179.4(7)
N1 C4 C5 C6 0.7(10)
C3 C4 C5 C6 -176.9(7)
N1 C4 C5 C14 -178.4(6)
C3 C4 C5 C14 4.0(11)
C4 C5 C6 C7 177.5(7)
C14 C5 C6 C7 -3.4(11)
C4 C5 C6 N2 -0.7(10)
C14 C5 C6 N2 178.4(6)
C5 C6 C7 C8 -178.3(8)
N2 C6 C7 C8 0.1(8)
C5 C6 C7 C13 4.2(14)
N2 C6 C7 C13 -177.4(8)
C6 C7 C8 C9 -0.5(9)
C13 C7 C8 C9 177.0(8)
C6 C7 C8 I2 179.6(6)
C13 C7 C8 I2 -2.9(13)
C7 C8 C9 N2 0.8(10)
I2 C8 C9 N2 -179.3(6)
C7 C8 C9 C12 -176.3(9)
I2 C8 C9 C12 3.6(14)
C4 C5 C14 C15 84.8(8)
C6 C5 C14 C15 -94.3(9)
C4 C5 C14 C19 -92.2(8)
C6 C5 C14 C19 88.7(8)
C19 C14 C15 C16 0.4(11)
C5 C14 C15 C16 -176.6(7)
C14 C15 C16 C17 1.1(12)
C15 C16 C17 C18 -1.5(12)
C15 C16 C17 C20 177.2(7)
C16 C17 C18 C19 0.4(11)
C20 C17 C18 C19 -178.3(7)
C17 C18 C19 C14 1.1(11)
C15 C14 C19 C18 -1.5(10)
C5 C14 C19 C18 175.6(7)
C18 C17 C20 N3 53.6(10)
C16 C17 C20 N3 -125.1(8)
N3 C21 C22 N4 -134.2(7)
N3 C21 C22 C23 46.4(11)
N4 C22 C23 C24 -0.7(15)
C21 C22 C23 C24 178.7(9)
C22 C23 C24 C25 -0.9(19)
C23 C24 C25 C26 2(2)
C24 C25 C26 N4 -1(2)
N3 C27 C28 C29 -136.9(8)
N3 C27 C28 N5 46.1(11)
N5 C28 C29 C30 -0.3(14)
C27 C28 C29 C30 -177.2(9)
C28 C29 C30 C31 -1.1(16)
C29 C30 C31 C32 1.0(18)
C30 C31 C32 N5 0.6(17)
C2 C1 N1 C4 0.7(8)
C10 C1 N1 C4 -177.8(7)
C2 C1 N1 B1 -177.9(7)
C10 C1 N1 B1 3.5(12)
C5 C4 N1 C1 -179.0(6)
C3 C4 N1 C1 -0.8(8)
C5 C4 N1 B1 -0.3(10)
C3 C4 N1 B1 177.9(7)
C8 C9 N2 C6 -0.8(9)
C12 C9 N2 C6 176.5(8)
C8 C9 N2 B1 178.1(7)
C12 C9 N2 B1 -4.6(13)
C5 C6 N2 C9 179.0(7)
C7 C6 N2 C9 0.4(8)
C5 C6 N2 B1 0.1(10)
C7 C6 N2 B1 -178.4(7)
C22 C21 N3 C20 -159.5(6)
C22 C21 N3 C27 75.0(8)
C17 C20 N3 C21 70.3(8)
C17 C20 N3 C27 -164.1(7)
C28 C27 N3 C21 -162.1(6)
C28 C27 N3 C20 72.9(8)
C23 C22 N4 C26 1.5(13)
C21 C22 N4 C26 -178.0(8)
C25 C26 N4 C22 -0.7(19)
C31 C32 N5 C28 -1.9(16)
C29 C28 N5 C32 1.8(15)
C27 C28 N5 C32 178.7(9)
C9 N2 B1 F2 -60.8(10)
C6 N2 B1 F2 117.9(7)
C9 N2 B1 F1 62.4(10)
C6 N2 B1 F1 -118.9(7)
C9 N2 B1 N1 -178.4(7)
C6 N2 B1 N1 0.2(10)
C1 N1 B1 F2 59.0(10)
C4 N1 B1 F2 -119.5(8)
C1 N1 B1 F1 -61.1(10)
C4 N1 B1 F1 120.4(7)
C1 N1 B1 N2 178.3(7)
C4 N1 B1 N2 -0.1(10)
